data_2102636
loop_
_publ_author_name
'Langkilde, A.'
'Madsen, D.'
'Larsen, S.'

_publ_section_title
;
 Structures of three salts of phthalic acid; variation in crystal
 packing and geometry of the hydrogen phthalate ion
;
_journal_date_accepted 2004-07-22
_journal_date_recd_electronic 2004-01-02
_journal_issue 5
_journal_name_full 'Acta Crystallographica Section B'
_journal_page_first 502
_journal_page_last 511
_journal_paper_category FA
_journal_paper_doi 10.1107/S0108768104018051
_journal_volume 60
_journal_year 2004
_chemical_formula_moiety 'C2 H16 Mg O6 2+, 2(C8 H5 O4 1-)'
_chemical_formula_sum 'C18 H26 Mg O14'
_chemical_formula_weight 490.70
_chemical_name_common
;
 Magnesium tetraaqua dimethanol dihydrogen phthalate
;
_chemical_name_systematic
;
 Magnesium tetraaqua dimethanol dihydrogen phthalate
;
_space_group_IT_number 14
_symmetry_cell_setting monoclinic
_symmetry_space_group_name_Hall '-P 2ybc'
_symmetry_space_group_name_H-M 'P 1 21/c 1'
_atom_sites_solution_hydrogens geom
_atom_sites_solution_primary direct
_atom_sites_solution_secondary difmap
_audit_creation_method SHELXL-97
_cell_angle_alpha 90.00
_cell_angle_beta 96.842(5)
_cell_angle_gamma 90.00
_cell_formula_units_Z 2
_cell_length_a 9.0820(10)
_cell_length_b 7.8470(7)
_cell_length_c 15.1970(8)
_cell_measurement_reflns_used 537
_cell_measurement_temperature 122.4(5)
_cell_measurement_theta_max 20.36
_cell_measurement_theta_min 0.78
_cell_volume 1075.32(16)
_computing_cell_refinement 'DIRAX (Duisenberg, 1992)'
_computing_data_collection KappaCCD
_computing_data_reduction 'EvalCCD (Duisenberg, 2003)'
_computing_molecular_graphics 'ORTEPII (Johnson, 1976)'
_computing_structure_refinement 'SHELXL-97 (Sheldrick, 1997)'
_computing_structure_solution 'SHELXS-97 (Sheldrick, 1990)'
_diffrn_ambient_temperature 122.4(5)
_diffrn_measured_fraction_theta_full 0.993
_diffrn_measured_fraction_theta_max 0.993
_diffrn_measurement_device KappaCCD
_diffrn_measurement_method CCD
_diffrn_radiation_monochromator graphite
_diffrn_radiation_source 'fine-focus sealed tube'
_diffrn_radiation_type MoK\a
_diffrn_radiation_wavelength 0.71073
_diffrn_reflns_av_R_equivalents 0.0495
_diffrn_reflns_av_sigmaI/netI 0.0375
_diffrn_reflns_limit_h_max 11
_diffrn_reflns_limit_h_min -11
_diffrn_reflns_limit_k_max 10
_diffrn_reflns_limit_k_min -10
_diffrn_reflns_limit_l_max 19
_diffrn_reflns_limit_l_min -19
_diffrn_reflns_number 11508
_diffrn_reflns_theta_full 27.52
_diffrn_reflns_theta_max 27.52
_diffrn_reflns_theta_min 2.26
_exptl_absorpt_coefficient_mu 0.157
_exptl_absorpt_correction_type none
_exptl_crystal_colour colourless
_exptl_crystal_density_diffrn 1.515
_exptl_crystal_density_method 'not measured'
_exptl_crystal_description prismatic
_exptl_crystal_F_000 516
_exptl_crystal_size_max 0.45
_exptl_crystal_size_mid 0.21
_exptl_crystal_size_min 0.18
_refine_diff_density_max 0.461
_refine_diff_density_min -0.518
_refine_ls_extinction_method none
_refine_ls_goodness_of_fit_ref 1.228
_refine_ls_hydrogen_treatment mixed
_refine_ls_matrix_type full
_refine_ls_number_parameters 181
_refine_ls_number_reflns 2464
_refine_ls_number_restraints 0
_refine_ls_restrained_S_all 1.228
_refine_ls_R_factor_all 0.0711
_refine_ls_R_factor_gt 0.0435
_refine_ls_shift/su_max 0.001
_refine_ls_shift/su_mean 0.000
_refine_ls_structure_factor_coef Fsqd
_refine_ls_weighting_details 'calc w=1/[\s^2^(Fo^2^)+(0.0756P)^2^+0.4222P] where P=(Fo^2^+2Fc^2^)/3'
_refine_ls_weighting_scheme calc
_refine_ls_wR_factor_gt 0.1187
_refine_ls_wR_factor_ref 0.1481
_reflns_number_gt 1897
_reflns_number_total 2464
_reflns_threshold_expression >2sigma(I)
_cod_data_source_file ns5001.cif
_cod_data_source_block MgHP
_cod_depositor_comments
;
The following automatic conversions were performed:
'_symmetry_cell_setting' value 'Monoclinic' changed to 'monoclinic'
according to '/home/saulius/struct/CIF-dictionaries/cif_core.dic'
dictionary named 'cif_core.dic' version 2.4.1 from 2010-06-29.

Automatic conversion script
Id: cif_fix_enum 1527 2010-12-29 10:47:43Z saulius 

The following automatic conversions were performed:

'_symmetry_cell_setting' value 'Monoclinic' changed to 'monoclinic'
according to /home/saulius/struct/CIF-dictionaries/cif_core.dic
dictionary named 'cif_core.dic' version 2.4.1 from 2010-06-29.

Automatic conversion script
Id: cif_fix_values 1715 2011-07-08 13:25:40Z adriana 
;
_cod_original_sg_symbol_H-M 'P 21 / c'
_cod_database_code 2102636
_cod_database_fobs_code 2102636

loop_
_symmetry_equiv_pos_as_xyz
'x, y, z'
'-x, y+1/2, -z+1/2'
'-x, -y, -z'
'x, -y-1/2, z-1/2'

loop_
_atom_site_label
_atom_site_fract_x
_atom_site_fract_y
_atom_site_fract_z
_atom_site_U_iso_or_equiv
_atom_site_adp_type
_atom_site_calc_flag
_atom_site_refinement_flags
_atom_site_occupancy
_atom_site_type_symbol
Mg1 0.5000 0.5000 0.5000 0.0107(3) Uani d S 1 Mg
O11 0.44823(19) 0.4286(2) 0.36894(11) 0.0192(4) Uani d . 1 O
H11 0.404(3) 0.347(4) 0.3612(19) 0.023 Uiso d . 1 H
C11 0.5037(4) 0.4838(4) 0.29106(18) 0.0365(8) Uani d . 1 C
H11A 0.5964 0.4238 0.2846 0.044 Uiso calc R 1 H
H11B 0.5225 0.6068 0.2947 0.044 Uiso calc R 1 H
H11C 0.4308 0.4594 0.2397 0.044 Uiso calc R 1 H
O12 0.71715(18) 0.5051(2) 0.48544(12) 0.0147(4) Uani d . 1 O
H12A 0.754(3) 0.432(4) 0.4726(19) 0.018 Uiso d . 1 H
H12B 0.779(3) 0.561(4) 0.5200(18) 0.018 Uiso d . 1 H
O13 0.48678(19) 0.7617(2) 0.46990(11) 0.0154(4) Uani d . 1 O
H13A 0.561(3) 0.815(4) 0.4628(18) 0.018 Uiso d . 1 H
H13B 0.423(3) 0.815(4) 0.4936(18) 0.018 Uiso d . 1 H
C1 1.0733(2) 0.9767(3) 0.36670(13) 0.0106(4) Uani d . 1 C
C2 0.9246(2) 0.9499(3) 0.38400(13) 0.0105(4) Uani d . 1 C
C3 0.8646(2) 0.7872(3) 0.37008(14) 0.0137(5) Uani d . 1 C
H3 0.762(3) 0.773(3) 0.3809(17) 0.016 Uiso d . 1 H
C4 0.9443(3) 0.6513(3) 0.34233(15) 0.0153(5) Uani d . 1 C
H4 0.897(3) 0.542(4) 0.3323(17) 0.018 Uiso d . 1 H
C5 1.0897(3) 0.6762(3) 0.32772(14) 0.0154(5) Uani d . 1 C
H5 1.148(3) 0.588(4) 0.3074(17) 0.018 Uiso d . 1 H
C6 1.1521(2) 0.8368(3) 0.33984(14) 0.0129(5) Uani d . 1 C
H6 1.257(3) 0.856(3) 0.3291(16) 0.015 Uiso d . 1 H
C7 1.1635(2) 1.1402(3) 0.37365(14) 0.0122(4) Uani d . 1 C
O1 1.29007(17) 1.1381(2) 0.35300(11) 0.0190(4) Uani d . 1 O
O2 1.10654(18) 1.2794(2) 0.40059(11) 0.0183(4) Uani d . 1 O
H2 0.991(3) 1.262(3) 0.4096(17) 0.022 Uiso d . 1 H
C8 0.8183(2) 1.0778(3) 0.41801(14) 0.0120(5) Uani d . 1 C
O3 0.85372(18) 1.23656(19) 0.42136(12) 0.0200(4) Uani d . 1 O
O4 0.70016(17) 1.0271(2) 0.44091(11) 0.0177(4) Uani d . 1 O

loop_
_atom_site_aniso_label
_atom_site_aniso_U_11
_atom_site_aniso_U_22
_atom_site_aniso_U_33
_atom_site_aniso_U_12
_atom_site_aniso_U_13
_atom_site_aniso_U_23
Mg1 0.0090(5) 0.0092(5) 0.0142(5) -0.0012(4) 0.0027(4) -0.0020(4)
O11 0.0247(9) 0.0175(9) 0.0163(8) -0.0114(7) 0.0054(7) -0.0032(7)
C11 0.053(2) 0.0405(17) 0.0181(13) -0.0221(14) 0.0129(12) -0.0028(12)
O12 0.0113(8) 0.0098(8) 0.0233(9) 0.0003(6) 0.0039(7) -0.0043(6)
O13 0.0110(8) 0.0121(8) 0.0240(9) -0.0014(6) 0.0064(7) -0.0003(6)
C1 0.0125(11) 0.0108(10) 0.0081(10) -0.0018(8) 0.0001(8) 0.0002(8)
C2 0.0126(11) 0.0107(10) 0.0079(9) 0.0002(8) 0.0004(8) 0.0001(8)
C3 0.0130(11) 0.0127(11) 0.0156(11) -0.0018(9) 0.0023(9) 0.0011(8)
C4 0.0189(12) 0.0109(10) 0.0159(11) -0.0032(9) 0.0014(9) -0.0019(8)
C5 0.0201(12) 0.0109(10) 0.0154(11) 0.0040(9) 0.0028(9) -0.0003(9)
C6 0.0127(11) 0.0145(11) 0.0115(10) 0.0002(9) 0.0015(8) -0.0008(8)
C7 0.0126(10) 0.0120(10) 0.0115(10) -0.0019(8) -0.0005(8) -0.0001(8)
O1 0.0136(8) 0.0175(9) 0.0264(9) -0.0060(7) 0.0055(7) -0.0053(7)
O2 0.0138(8) 0.0111(8) 0.0304(10) -0.0021(6) 0.0049(7) -0.0049(7)
C8 0.0110(10) 0.0125(10) 0.0124(10) -0.0002(9) 0.0011(8) -0.0008(8)
O3 0.0160(8) 0.0107(8) 0.0349(10) -0.0008(7) 0.0093(7) -0.0043(7)
O4 0.0129(8) 0.0157(8) 0.0257(9) -0.0002(6) 0.0078(7) -0.0015(7)

loop_
_atom_type_symbol
_atom_type_description
_atom_type_scat_dispersion_real
_atom_type_scat_dispersion_imag
_atom_type_scat_source
C C 0.0033 0.0016 'International Tables Vol C Tables 4.2.6.8 and 6.1.1.4'
H H 0.0000 0.0000 'International Tables Vol C Tables 4.2.6.8 and 6.1.1.4'
O O 0.0106 0.0060 'International Tables Vol C Tables 4.2.6.8 and 6.1.1.4'
Mg Mg 0.0486 0.0363 'International Tables Vol C Tables 4.2.6.8 and 6.1.1.4'

loop_
_geom_angle_atom_site_label_1
_geom_angle_atom_site_label_2
_geom_angle_atom_site_label_3
_geom_angle_site_symmetry_1
_geom_angle_site_symmetry_3
_geom_angle
_geom_angle_publ_flag
O12 Mg1 O12 3_666 . 180.0 yes
O12 Mg1 O11 3_666 . 89.26(7) yes
O12 Mg1 O11 . . 90.74(7) yes
O12 Mg1 O11 3_666 3_666 90.74(7) yes
O12 Mg1 O11 . 3_666 89.26(7) yes
O11 Mg1 O11 . 3_666 180.0 yes
O12 Mg1 O13 3_666 3_666 89.31(7) yes
O12 Mg1 O13 . 3_666 90.69(7) yes
O11 Mg1 O13 . 3_666 86.88(7) yes
O11 Mg1 O13 3_666 3_666 93.12(7) yes
O12 Mg1 O13 3_666 . 90.69(7) yes
O12 Mg1 O13 . . 89.31(7) yes
O11 Mg1 O13 . . 93.12(7) yes
O11 Mg1 O13 3_666 . 86.88(7) yes
O13 Mg1 O13 3_666 . 180.00(9) yes
C11 O11 Mg1 . . 131.49(16) yes
C11 O11 H11 . . 111(2) yes
Mg1 O11 H11 . . 116(2) yes
O11 C11 H11A . . 109.5 yes
O11 C11 H11B . . 109.5 yes
H11A C11 H11B . . 109.5 yes
O11 C11 H11C . . 109.5 yes
H11A C11 H11C . . 109.5 yes
H11B C11 H11C . . 109.5 yes
Mg1 O12 H12A . . 121(2) yes
Mg1 O12 H12B . . 122.1(18) yes
H12A O12 H12B . . 107(3) yes
Mg1 O13 H13A . . 120.5(19) yes
Mg1 O13 H13B . . 114.8(19) yes
H13A O13 H13B . . 116(3) yes
C6 C1 C2 . . 117.94(19) yes
C6 C1 C7 . . 113.13(19) yes
C2 C1 C7 . . 128.93(19) yes
C3 C2 C1 . . 118.03(19) yes
C3 C2 C8 . . 113.72(18) yes
C1 C2 C8 . . 128.24(19) yes
C4 C3 C2 . . 122.9(2) yes
C4 C3 H3 . . 120.5(15) yes
C2 C3 H3 . . 116.6(15) yes
C5 C4 C3 . . 119.1(2) yes
C5 C4 H4 . . 121.0(16) yes
C3 C4 H4 . . 119.9(16) yes
C4 C5 C6 . . 119.5(2) yes
C4 C5 H5 . . 122.0(16) yes
C6 C5 H5 . . 118.5(16) yes
C5 C6 C1 . . 122.5(2) yes
C5 C6 H6 . . 120.2(14) yes
C1 C6 H6 . . 117.3(14) yes
O1 C7 O2 . . 120.88(19) yes
O1 C7 C1 . . 119.01(19) yes
O2 C7 C1 . . 120.11(19) yes
C7 O2 H2 . . 111.2(14) yes
O4 C8 O3 . . 121.5(2) yes
O4 C8 C2 . . 119.41(19) yes
O3 C8 C2 . . 119.05(18) yes
C8 O3 H2 . . 112.5(12) yes

loop_
_geom_bond_atom_site_label_1
_geom_bond_atom_site_label_2
_geom_bond_site_symmetry_2
_geom_bond_distance
_geom_bond_publ_flag
Mg1 O12 3_666 2.0109(17) yes
Mg1 O12 . 2.0109(17) yes
Mg1 O11 . 2.0686(16) yes
Mg1 O11 3_666 2.0686(16) yes
Mg1 O13 3_666 2.1039(16) yes
Mg1 O13 . 2.1039(16) yes
O11 C11 . 1.409(3) yes
O11 H11 . 0.76(3) yes
C11 H11A . 0.9800 yes
C11 H11B . 0.9800 yes
C11 H11C . 0.9800 yes
O12 H12A . 0.71(3) yes
O12 H12B . 0.85(3) yes
O13 H13A . 0.81(3) yes
O13 H13B . 0.83(3) yes
C1 C6 . 1.398(3) yes
C1 C2 . 1.422(3) yes
C1 C7 . 1.519(3) yes
C2 C3 . 1.394(3) yes
C2 C8 . 1.525(3) yes
C3 C4 . 1.383(3) yes
C3 H3 . 0.97(3) yes
C4 C5 . 1.379(3) yes
C4 H4 . 0.96(3) yes
C5 C6 . 1.385(3) yes
C5 H5 . 0.95(3) yes
C6 H6 . 1.00(3) yes
C7 O1 . 1.227(3) yes
C7 O2 . 1.296(3) yes
O2 H2 . 1.08(3) yes
C8 O4 . 1.233(3) yes
C8 O3 . 1.286(3) yes
O3 H2 . 1.30(3) yes

loop_
_geom_hbond_atom_site_label_D
_geom_hbond_atom_site_label_H
_geom_hbond_atom_site_label_A
_geom_hbond_site_symmetry_A
_geom_hbond_distance_DH
_geom_hbond_distance_HA
_geom_hbond_distance_DA
_geom_hbond_angle_DHA
O11 H11 O1 1_445 0.76(3) 1.94(3) 2.690(2) 175(3)
O12 H12A O3 1_545 0.71(3) 1.99(3) 2.686(2) 173(3)
O12 H12B O2 3_776 0.85(3) 1.95(3) 2.786(2) 170(3)
O13 H13A O4 . 0.81(3) 2.14(3) 2.914(2) 160(3)
O13 H13B O4 3_676 0.83(3) 2.01(3) 2.831(2) 169(3)
O2 H2 O3 . 1.08(3) 1.30(3) 2.378(2) 178(3)
